data_1570689
loop_
_publ_author_name
'Ort&#xed;n-Rubio, Borja'
'Rostoll-Berenguer, Jaume'
'Vila, Carlos'
'Proserpio, Davide M.'
'Guillerm, Vincent'
'Juanhuix, Judith'
'Imaz, Inhar'
'Maspoch, Daniel'

_publ_section_title
;
 Net-clipping as a top-down approach for the prediction of topologies of
 MOFs built from reduced-symmetry linkers.
;
_journal_issue 45
_journal_name_full 'Chemical science'
_journal_page_first 12984
_journal_page_last 12994
_journal_paper_doi 10.1039/d3sc04406h
_journal_volume 14
_journal_year 2023
_chemical_formula_structural icn36
_chemical_formula_sum 'C12 N4 O3'
_space_group_IT_number 139
_space_group_name_Hall '-I 4 2'
_space_group_name_H-M_alt 'I 4/m m m'
_symmetry_Int_Tables_number 139
_symmetry_space_group_name_H-M 'I 4/m m m'
_audit_creation_date 2023-08-20
_audit_creation_method ToposPro
_cell_angle_alpha 90
_cell_angle_beta 90
_cell_angle_gamma 90
_cell_formula_units_Z 2
_cell_length_a 4.71504
_cell_length_b 4.71504
_cell_length_c 2.98081
_cell_volume 66.268
_refine_ls_R_factor_all 0
_cod_data_source_file d3sc04406h1.cif
_cod_data_source_block 36-TOPOS_icn36
_cod_original_cell_volume 66.26819
_cod_database_code 1570689

loop_
_space_group_symop_id
_space_group_symop_operation_xyz
1 x,y,z
2 -x,-y,z
3 x,-y,-z
4 -x,y,-z
5 -y,-x,-z
6 y,x,-z
7 y,-x,z
8 -y,x,z
9 -x,-y,-z
10 x,y,-z
11 -x,y,z
12 x,-y,z
13 y,x,z
14 -y,-x,z
15 -y,x,-z
16 y,-x,-z
17 1/2+x,1/2+y,1/2+z
18 1/2-x,1/2-y,1/2+z
19 1/2+x,1/2-y,1/2-z
20 1/2-x,1/2+y,1/2-z
21 1/2-y,1/2-x,1/2-z
22 1/2+y,1/2+x,1/2-z
23 1/2+y,1/2-x,1/2+z
24 1/2-y,1/2+x,1/2+z
25 1/2-x,1/2-y,1/2-z
26 1/2+x,1/2+y,1/2-z
27 1/2-x,1/2+y,1/2+z
28 1/2+x,1/2-y,1/2+z
29 1/2+y,1/2+x,1/2+z
30 1/2-y,1/2-x,1/2+z
31 1/2-y,1/2+x,1/2-z
32 1/2+y,1/2-x,1/2-z

loop_
_atom_site_label
_atom_site_type_symbol
_atom_site_symmetry_multiplicity
_atom_site_fract_x
_atom_site_fract_y
_atom_site_fract_z
_atom_site_occupancy
C1 C 16 0.14999 0.34983 0.00000 1.0000
C2 C 8 0.34993 0.34993 0.00000 1.0000
N1 N 8 0.25000 0.25000 0.25000 1.0000
O1 O 2 0.50000 0.50000 0.00000 1.0000
O2 O 4 0.50000 0.00000 0.50000 1.0000

loop_
_topol_atom.id
_topol_atom.node_id
_topol_atom.atom_label
_topol_atom.element_symbol
1 1 C1 C
2 2 C2 C
3 3 N1 N
4 4 O1 O
5 5 O2 O

loop_
_topol_node.id
_topol_node.label
1 C1
2 C2
3 N1
4 O1
5 O2

loop_
_topol_link.node_id_1
_topol_link.node_id_2
_topol_link.distance
_topol_link.symop_id_1
_topol_link.translation_1_x
_topol_link.translation_1_y
_topol_link.translation_1_z
_topol_link.symop_id_2
_topol_link.translation_2_x
_topol_link.translation_2_y
_topol_link.translation_2_z
_topol_link.type
_topol_link.multiplicity
_topol_link.voronoi_solid_angle
1 3 0.9996 1 0 0 0 6 0 0 0 v 32 0.00
1 5 1.0007 1 0 0 0 17 -1 0 -1 v 16 0.00
2 3 0.9997 1 0 0 0 6 0 0 0 v 16 0.00
2 4 1.0007 1 0 0 0 1 0 0 0 v 8 0.00
